data_4339640
loop_
_publ_author_name
'Chakravarty, Manab'
'Suresh, R. Rama'
'Swamy, K. C. Kumara'

_publ_section_title
;
 Molecularly nonstoichiometric crystals in phosphorus compounds.
;
_journal_issue 23
_journal_name_full 'Inorganic chemistry'
_journal_page_first 9819
_journal_page_last 9826
_journal_paper_doi 10.1021/ic701173x
_journal_volume 46
_journal_year 2007
_chemical_formula_sum 'C25 H36 N O3 P'
_chemical_formula_weight 429.52
_chemical_name_systematic
; 
 ? 
;
_space_group_IT_number 62
_symmetry_cell_setting orthorhombic
_symmetry_space_group_name_Hall '-P 2ac 2n'
_symmetry_space_group_name_H-M 'P n m a'
_atom_sites_solution_hydrogens geom
_atom_sites_solution_primary direct
_atom_sites_solution_secondary difmap
_audit_creation_method SHELXL-97
_cell_angle_alpha 90.00
_cell_angle_beta 90.00
_cell_angle_gamma 90.00
_cell_formula_units_Z 4
_cell_length_a 13.443(3)
_cell_length_b 23.013(3)
_cell_length_c 7.885(2)
_cell_measurement_reflns_used 2211
_cell_measurement_temperature 293(2)
_cell_measurement_theta_max 25
_cell_measurement_theta_min 1.8
_cell_volume 2439.3(9)
_computing_cell_refinement 'Bruker SMART'
_computing_data_collection 'Bruker SMART'
_computing_data_reduction 'Bruker SAINT'
_computing_molecular_graphics 'Bruker SHELXTL'
_computing_publication_material 'Bruker SHELXTL'
_computing_structure_refinement 'SHELXL-97 (Sheldrick, 1997)'
_computing_structure_solution 'SHELXS-97 (Sheldrick, 1990)'
_diffrn_ambient_temperature 293(2)
_diffrn_measured_fraction_theta_full 1.000
_diffrn_measured_fraction_theta_max 1.000
_diffrn_measurement_device_type 'CCD area detector'
_diffrn_measurement_method 'phi and omega scans'
_diffrn_radiation_monochromator graphite
_diffrn_radiation_source 'fine-focus sealed tube'
_diffrn_radiation_type MoK\a
_diffrn_radiation_wavelength 0.71073
_diffrn_reflns_av_R_equivalents 0.0555
_diffrn_reflns_av_sigmaI/netI 0.0281
_diffrn_reflns_limit_h_max 15
_diffrn_reflns_limit_h_min -15
_diffrn_reflns_limit_k_max 27
_diffrn_reflns_limit_k_min -27
_diffrn_reflns_limit_l_max 6
_diffrn_reflns_limit_l_min -9
_diffrn_reflns_number 13336
_diffrn_reflns_theta_full 25.00
_diffrn_reflns_theta_max 25.00
_diffrn_reflns_theta_min 1.77
_exptl_absorpt_coefficient_mu 0.137
_exptl_absorpt_correction_T_max 0.9837
_exptl_absorpt_correction_T_min 0.9717
_exptl_absorpt_correction_type none
_exptl_absorpt_process_details 'SADABS, Sheldrick(96)'
_exptl_crystal_colour colorless
_exptl_crystal_density_diffrn 1.170
_exptl_crystal_density_meas ?
_exptl_crystal_density_method 'not measured'
_exptl_crystal_description block
_exptl_crystal_F_000 928
_exptl_crystal_size_max 0.21
_exptl_crystal_size_mid 0.16
_exptl_crystal_size_min 0.12
_refine_diff_density_max 0.450
_refine_diff_density_min -0.256
_refine_diff_density_rms 0.054
_refine_ls_extinction_method none
_refine_ls_goodness_of_fit_ref 1.047
_refine_ls_hydrogen_treatment constr
_refine_ls_matrix_type full
_refine_ls_number_parameters 157
_refine_ls_number_reflns 2206
_refine_ls_number_restraints 0
_refine_ls_restrained_S_all 1.047
_refine_ls_R_factor_all 0.0754
_refine_ls_R_factor_gt 0.0639
_refine_ls_shift/su_max 0.000
_refine_ls_shift/su_mean 0.000
_refine_ls_structure_factor_coef Fsqd
_refine_ls_weighting_details 'calc w=1/[\s^2^(Fo^2^)+(0.1203P)^2^+0.3295P] where P=(Fo^2^+2Fc^2^)/3'
_refine_ls_weighting_scheme calc
_refine_ls_wR_factor_gt 0.1735
_refine_ls_wR_factor_ref 0.1843
_reflns_number_gt 1764
_reflns_number_total 2206
_reflns_threshold_expression >2sigma(I)
_cod_data_source_file ic701173x.cif
_cod_data_source_block compd13
_cod_depositor_comments
;
The following automatic conversions were performed:

'_exptl_crystal_density_meas' value 'not measured' was changed to '?'
- the value is perceived as not measured.

Automatic conversion script
Id: cif_fix_values 3008 2015-01-20 13:52:24Z robertas 
;
_cod_original_sg_symbol_H-M Pnma
_cod_database_code 4339640

loop_
_symmetry_equiv_pos_as_xyz
'x, y, z'
'-x+1/2, -y, z+1/2'
'-x, y+1/2, -z'
'x+1/2, -y+1/2, -z+1/2'
'-x, -y, -z'
'x-1/2, y, -z-1/2'
'x, -y-1/2, z'
'-x-1/2, y-1/2, z-1/2'

loop_
_atom_site_label
_atom_site_type_symbol
_atom_site_fract_x
_atom_site_fract_y
_atom_site_fract_z
_atom_site_U_iso_or_equiv
_atom_site_adp_type
_atom_site_occupancy
_atom_site_symmetry_multiplicity
_atom_site_calc_flag
_atom_site_refinement_flags
_atom_site_disorder_assembly
_atom_site_disorder_group
P P 0.17228(6) 0.2500 0.29371(10) 0.0448(3) Uani 1 2 d S . .
O1 O 0.16999(11) 0.19477(7) 0.4137(2) 0.0542(5) Uani 1 1 d . . .
O2 O 0.25286(16) 0.2500 0.1733(3) 0.0517(6) Uani 1 2 d S . .
N N 0.0628(2) 0.2500 0.2155(4) 0.0738(10) Uani 1 2 d S . .
C1 C 0.25271(17) 0.16934(10) 0.4924(3) 0.0505(6) Uani 1 1 d . . .
C2 C 0.2872(2) 0.19569(10) 0.6376(3) 0.0545(6) Uani 1 1 d . . .
C3 C 0.3674(2) 0.17154(12) 0.7200(3) 0.0681(8) Uani 1 1 d . . .
H3 H 0.3915 0.1889 0.8183 0.082 Uiso 1 1 calc R . .
C4 C 0.4121(2) 0.12236(12) 0.6595(4) 0.0766(8) Uani 1 1 d . . .
C5 C 0.3731(2) 0.09649(12) 0.5177(4) 0.0716(8) Uani 1 1 d . . .
H5 H 0.4035 0.0629 0.4776 0.086 Uiso 1 1 calc R . .
C6 C 0.2915(2) 0.11734(10) 0.4310(3) 0.0571(7) Uani 1 1 d . . .
C7 C 0.2395(3) 0.2500 0.7078(4) 0.0581(9) Uani 1 2 d S . .
H7A H 0.1693 0.2500 0.6797 0.070 Uiso 1 2 calc SR . .
H7B H 0.2455 0.2500 0.8303 0.070 Uiso 1 2 calc SR . .
C8 C 0.5015(3) 0.09724(19) 0.7479(6) 0.1189(14) Uani 1 1 d . . .
H8A H 0.5610 0.1118 0.6957 0.178 Uiso 1 1 calc R . .
H8B H 0.5001 0.0556 0.7390 0.178 Uiso 1 1 calc R . .
H8C H 0.5005 0.1083 0.8653 0.178 Uiso 1 1 calc R . .
C9 C 0.2483(2) 0.08362(11) 0.2797(3) 0.0662(8) Uani 1 1 d . . .
C10 C 0.2925(4) 0.02237(15) 0.2700(5) 0.1154(15) Uani 1 1 d . . .
H10A H 0.2844 0.0033 0.3773 0.173 Uiso 1 1 calc R . .
H10B H 0.3621 0.0249 0.2431 0.173 Uiso 1 1 calc R . .
H10C H 0.2589 0.0006 0.1835 0.173 Uiso 1 1 calc R . .
C11 C 0.2742(4) 0.11272(14) 0.1141(4) 0.1093(14) Uani 1 1 d . . .
H11A H 0.2485 0.0901 0.0217 0.164 Uiso 1 1 calc R . .
H11B H 0.3452 0.1157 0.1040 0.164 Uiso 1 1 calc R . .
H11C H 0.2455 0.1509 0.1113 0.164 Uiso 1 1 calc R . .
C12 C 0.1374(3) 0.07557(19) 0.2981(6) 0.1277(17) Uani 1 1 d . . .
H12A H 0.1050 0.1127 0.2909 0.192 Uiso 1 1 calc R . .
H12B H 0.1232 0.0581 0.4060 0.192 Uiso 1 1 calc R . .
H12C H 0.1135 0.0508 0.2090 0.192 Uiso 1 1 calc R . .
C13 C 0.0407(5) 0.2697(4) 0.0545(9) 0.115(4) Uani 0.50 1 d P A -1
H13A H 0.1011 0.2800 -0.0030 0.173 Uiso 0.50 1 calc PR A -1
H13B H -0.0018 0.3031 0.0621 0.173 Uiso 0.50 1 calc PR A -1
H13C H 0.0074 0.2395 -0.0077 0.173 Uiso 0.50 1 calc PR A -1
C14 C -0.0237(5) 0.2337(9) 0.3230(11) 0.142(9) Uani 0.50 1 d P A -1
H14A H -0.0465 0.1957 0.2915 0.213 Uiso 0.50 1 calc PR A -1
H14B H -0.0763 0.2613 0.3067 0.213 Uiso 0.50 1 calc PR A -1
H14C H -0.0040 0.2336 0.4400 0.213 Uiso 0.50 1 calc PR A -1

loop_
_atom_site_aniso_label
_atom_site_aniso_U_11
_atom_site_aniso_U_22
_atom_site_aniso_U_33
_atom_site_aniso_U_23
_atom_site_aniso_U_13
_atom_site_aniso_U_12
P 0.0323(5) 0.0518(5) 0.0505(5) 0.000 -0.0001(3) 0.000
O1 0.0491(10) 0.0563(10) 0.0571(10) 0.0027(7) 0.0020(7) -0.0050(7)
O2 0.0419(13) 0.0569(13) 0.0562(13) 0.000 0.0061(10) 0.000
N 0.0342(17) 0.100(3) 0.088(2) 0.000 -0.0077(16) 0.000
C1 0.0529(14) 0.0523(13) 0.0464(12) 0.0111(10) 0.0068(10) -0.0021(10)
C2 0.0669(16) 0.0548(14) 0.0419(12) 0.0089(10) 0.0093(11) -0.0030(11)
C3 0.085(2) 0.0651(17) 0.0538(15) 0.0121(12) -0.0080(14) -0.0024(14)
C4 0.085(2) 0.0696(18) 0.0749(18) 0.0145(15) -0.0100(16) 0.0109(14)
C5 0.087(2) 0.0574(14) 0.0700(17) 0.0079(13) 0.0017(16) 0.0142(14)
C6 0.0727(17) 0.0464(12) 0.0520(13) 0.0081(10) 0.0084(12) -0.0033(11)
C7 0.068(2) 0.065(2) 0.0408(17) 0.000 0.0102(15) 0.000
C8 0.115(3) 0.112(3) 0.130(3) 0.014(2) -0.036(3) 0.040(2)
C9 0.091(2) 0.0480(13) 0.0595(15) -0.0004(11) 0.0050(14) -0.0017(12)
C10 0.200(5) 0.0569(18) 0.089(2) -0.0059(16) -0.017(3) 0.021(2)
C11 0.200(4) 0.071(2) 0.0577(18) 0.0002(15) 0.008(2) -0.012(2)
C12 0.113(3) 0.116(3) 0.154(4) -0.057(3) 0.001(3) -0.034(2)
C13 0.081(4) 0.152(11) 0.113(5) 0.007(5) -0.051(4) 0.022(4)
C14 0.034(3) 0.20(3) 0.191(8) 0.019(9) 0.026(4) -0.008(5)

loop_
_atom_type_symbol
_atom_type_description
_atom_type_scat_dispersion_real
_atom_type_scat_dispersion_imag
_atom_type_scat_source
C C 0.0033 0.0016 'International Tables Vol C Tables 4.2.6.8 and 6.1.1.4'
H H 0.0000 0.0000 'International Tables Vol C Tables 4.2.6.8 and 6.1.1.4'
N N 0.0061 0.0033 'International Tables Vol C Tables 4.2.6.8 and 6.1.1.4'
P P 0.1023 0.0942 'International Tables Vol C Tables 4.2.6.8 and 6.1.1.4'
O O 0.0106 0.0060 'International Tables Vol C Tables 4.2.6.8 and 6.1.1.4'

loop_
_geom_angle_atom_site_label_1
_geom_angle_atom_site_label_2
_geom_angle_atom_site_label_3
_geom_angle
_geom_angle_site_symmetry_1
_geom_angle_site_symmetry_3
O2 P O1 114.08(7) . .
O2 P O1 114.08(7) . 7_565
O1 P O1 106.67(13) . 7_565
O2 P N 116.04(16) . .
O1 P N 102.28(9) . .
O1 P N 102.28(9) 7_565 .
C1 O1 P 125.73(14) . .
C13 N C13 38.3(7) . 7_565
C13 N C14 105.9(6) . 7_565
C13 N C14 116.0(5) 7_565 7_565
C13 N C14 116.0(5) . .
C13 N C14 105.9(6) 7_565 .
C14 N C14 29.2(15) 7_565 .
C13 N P 123.6(4) . .
C13 N P 123.6(4) 7_565 .
C14 N P 120.1(4) 7_565 .
C14 N P 120.1(4) . .
C2 C1 C6 122.8(2) . .
C2 C1 O1 116.9(2) . .
C6 C1 O1 120.1(2) . .
C3 C2 C1 118.6(2) . .
C3 C2 C7 119.6(3) . .
C1 C2 C7 121.8(3) . .
C4 C3 C2 120.9(3) . .
C4 C3 H3 119.6 . .
C2 C3 H3 119.6 . .
C3 C4 C5 118.5(3) . .
C3 C4 C8 120.5(3) . .
C5 C4 C8 121.1(3) . .
C4 C5 C6 123.9(3) . .
C4 C5 H5 118.1 . .
C6 C5 H5 118.1 . .
C5 C6 C1 115.1(2) . .
C5 C6 C9 120.6(2) . .
C1 C6 C9 124.3(2) . .
C2 C7 C2 111.8(3) 7_565 .
C2 C7 H7A 109.3 7_565 .
C2 C7 H7A 109.3 . .
C2 C7 H7B 109.3 7_565 .
C2 C7 H7B 109.3 . .
H7A C7 H7B 107.9 . .
C4 C8 H8A 109.5 . .
C4 C8 H8B 109.5 . .
H8A C8 H8B 109.5 . .
C4 C8 H8C 109.5 . .
H8A C8 H8C 109.5 . .
H8B C8 H8C 109.5 . .
C11 C9 C12 111.5(3) . .
C11 C9 C10 106.0(3) . .
C12 C9 C10 106.0(3) . .
C11 C9 C6 111.1(2) . .
C12 C9 C6 111.1(3) . .
C10 C9 C6 110.9(3) . .
C9 C10 H10A 109.5 . .
C9 C10 H10B 109.5 . .
H10A C10 H10B 109.5 . .
C9 C10 H10C 109.5 . .
H10A C10 H10C 109.5 . .
H10B C10 H10C 109.5 . .
C9 C11 H11A 109.5 . .
C9 C11 H11B 109.5 . .
H11A C11 H11B 109.5 . .
C9 C11 H11C 109.5 . .
H11A C11 H11C 109.5 . .
H11B C11 H11C 109.5 . .
C9 C12 H12A 109.5 . .
C9 C12 H12B 109.5 . .
H12A C12 H12B 109.5 . .
C9 C12 H12C 109.5 . .
H12A C12 H12C 109.5 . .
H12B C12 H12C 109.5 . .
N C13 H13A 109.5 . .
N C13 H13B 109.5 . .
N C13 H13C 109.5 . .
N C14 H14A 109.5 . .
N C14 H14B 109.5 . .
N C14 H14C 109.5 . .

loop_
_geom_bond_atom_site_label_1
_geom_bond_atom_site_label_2
_geom_bond_distance
_geom_bond_site_symmetry_2
P O2 1.440(2) .
P O1 1.5847(16) .
P O1 1.5847(16) 7_565
P N 1.596(3) .
O1 C1 1.402(3) .
N C13 1.380(7) .
N C13 1.380(7) 7_565
N C14 1.486(9) 7_565
N C14 1.486(9) .
C1 C2 1.376(3) .
C1 C6 1.392(3) .
C2 C3 1.376(3) .
C2 C7 1.510(3) .
C3 C4 1.367(4) .
C3 H3 0.9300 .
C4 C5 1.371(4) .
C4 C8 1.505(4) .
C5 C6 1.379(4) .
C5 H5 0.9300 .
C6 C9 1.537(4) .
C7 C2 1.509(3) 7_565
C7 H7A 0.9700 .
C7 H7B 0.9700 .
C8 H8A 0.9600 .
C8 H8B 0.9600 .
C8 H8C 0.9600 .
C9 C11 1.508(4) .
C9 C12 1.509(5) .
C9 C10 1.532(4) .
C10 H10A 0.9600 .
C10 H10B 0.9600 .
C10 H10C 0.9600 .
C11 H11A 0.9600 .
C11 H11B 0.9600 .
C11 H11C 0.9600 .
C12 H12A 0.9600 .
C12 H12B 0.9600 .
C12 H12C 0.9600 .
C13 H13A 0.9600 .
C13 H13B 0.9600 .
C13 H13C 0.9600 .
C14 H14A 0.9600 .
C14 H14B 0.9600 .
C14 H14C 0.9600 .
